data_4312900
loop_
_publ_author_name
Effendy
'Fabio Marchetti'
'Claudio Pettinari'
'Riccardo Pettinari'
'Brian W. Skelton'
'Allan H. White'

_publ_contact_author_address
;
   Department of Chemistry
   University of Western Australia
   35 Stirling Highway
   Crawley
   Western Australia 6009
   Australia
;
_publ_contact_author_email bws@crystal.uwa.edu.au
_publ_contact_author_fax (+61)_08_9380_1118
_publ_contact_author_name 'Skelton, B. W.'
_publ_contact_author_phone (+61)_08-9380_3481
_publ_section_title
;
 Synthesis and Spectroscopic Characterization of Silver(I) Complexes with
 the Bis(1,2,4-triazol-1-yl)alkane Ligand tz2(CH2). X-ray Structures of
 Two- and Three-Dimensional Coordination Polymers
;
_journal_name_full 'Inorganic Chemistry'
_journal_page_first 112
_journal_page_last 117
_journal_paper_doi 10.1021/ic025981q
_journal_volume 42
_journal_year 2003
_chemical_formula_sum 'C5 H6 Ag N7 O3'
_chemical_formula_weight 320.02
_space_group_IT_number 33
_symmetry_cell_setting orthorhombic
_symmetry_space_group_name_Hall 'P 2c -2n'
_symmetry_space_group_name_H-M 'P n a 21'
_cell_angle_alpha 90.00000
_cell_angle_beta 90.00000
_cell_angle_gamma 90.00000
_cell_formula_units_Z 4
_cell_length_a 7.1605(5)
_cell_length_b 14.1790(10)
_cell_length_c 9.0770(6)
_cell_measurement_reflns_used 5973
_cell_measurement_temperature 150
_cell_measurement_theta_max 23.1
_cell_measurement_theta_min 2.7
_cell_volume 921.58(11)
_computing_cell_refinement 'Siemens SAINT (Siemens, 1995)'
_computing_data_collection 'Siemens SMART (Siemens, 1995)'
_computing_data_reduction xtal
_computing_molecular_graphics xtal
_computing_publication_material 'xtal BONDLA CIFIO'
_computing_structure_refinement 'xtal CRYLSQ'
_computing_structure_solution xtal
_diffrn_ambient_temperature 150
_diffrn_measurement_device_type
;
Bruker SMART CCD diffractometer
;
_diffrn_measurement_method '\w scans'
_diffrn_radiation_detector 'CCD area detector'
_diffrn_radiation_monochromator graphite
_diffrn_radiation_source 'sealed tube'
_diffrn_radiation_type 'Mo K\a'
_diffrn_radiation_wavelength .71073
_diffrn_reflns_av_R_equivalents .026
_diffrn_reflns_av_sigmaI/netI .013
_diffrn_reflns_limit_h_max 12
_diffrn_reflns_limit_h_min 0
_diffrn_reflns_limit_k_max 24
_diffrn_reflns_limit_k_min 0
_diffrn_reflns_limit_l_max 15
_diffrn_reflns_limit_l_min -15
_diffrn_reflns_number 18350
_diffrn_reflns_theta_max 37.52
_diffrn_reflns_theta_min 2.66
_diffrn_standards_decay_% 0
_exptl_absorpt_coefficient_mu 2.194
_exptl_absorpt_correction_T_max .863
_exptl_absorpt_correction_T_min .569
_exptl_absorpt_correction_type multi-scan
_exptl_absorpt_process_details
;
 SADABS; Sheldrick, 1996
;
_exptl_crystal_colour colourless
_exptl_crystal_density_diffrn 2.306
_exptl_crystal_description plate
_exptl_crystal_F_000 624
_exptl_crystal_size_max .3
_exptl_crystal_size_mid .2
_exptl_crystal_size_min .06
_refine_diff_density_max .787
_refine_diff_density_min -.648
_refine_ls_abs_structure_details 'Flack xabs refined'
_refine_ls_abs_structure_Flack -.00(2)
_refine_ls_extinction_coef 2260(122)
_refine_ls_extinction_expression 'Eq22 p292 "Cryst. Comp." Munksgaard 1970'
_refine_ls_extinction_method Zachariasen
_refine_ls_goodness_of_fit_all 1.009
_refine_ls_goodness_of_fit_ref 1.005
_refine_ls_hydrogen_treatment refall
_refine_ls_matrix_type full
_refine_ls_number_constraints 0
_refine_ls_number_parameters 170
_refine_ls_number_reflns 2366
_refine_ls_number_restraints 0
_refine_ls_R_factor_all .019
_refine_ls_R_factor_gt .018
_refine_ls_shift/su_max .004
_refine_ls_shift/su_mean .0002
_refine_ls_structure_factor_coef F
_refine_ls_weighting_scheme calc
_refine_ls_wR_factor_all .024
_refine_ls_wR_factor_ref .024
_reflns_d_resolution_high .584
_reflns_d_resolution_low 7.633
_reflns_Friedel_coverage .922
_reflns_limit_h_max 12
_reflns_limit_h_min 0
_reflns_limit_k_max 24
_reflns_limit_k_min 0
_reflns_limit_l_max 15
_reflns_limit_l_min 0
_reflns_number_gt 4557
_reflns_number_total 2534
_reflns_threshold_expression 'F    > 4.00 sig(F   )'
_cod_data_source_file ic025981q_s1_2.cif
_cod_data_source_block dr12no
_cod_original_sg_symbol_Hall p_2c_-2n
_cod_original_formula_sum 'C5 H6 Ag1 N7 O3'
_cod_database_code 4312900

loop_
_symmetry_equiv_pos_as_xyz
+x,+y,+z
-x,-y,1/2+z
1/2-x,1/2+y,1/2+z
1/2+x,1/2-y,+z

loop_
_atom_site_label
_atom_site_fract_x
_atom_site_fract_y
_atom_site_fract_z
_atom_site_U_iso_or_equiv
_atom_site_adp_type
_atom_site_calc_flag
_atom_site_calc_attached_atom
_atom_site_occupancy
_atom_site_disorder_assembly
_atom_site_disorder_group
Ag .882514(17) .346773(9) 1.00000 .02195(6) Uani ? ? 1.00000 ? ?
N .4609(2) .41373(11) 1.0859(2) .0201(6) Uani ? ? 1.00000 ? ?
O1 .5248(3) .33195(13) 1.0689(3) .0403(10) Uani ? ? 1.00000 ? ?
O2 .3416(3) .44414(12) .9994(4) .0361(7) Uani ? ? 1.00000 ? ?
O3 .5168(3) .46408(14) 1.1900(2) .0331(8) Uani ? ? 1.00000 ? ?
C0 .8657(3) .13307(14) .4775(2) .0202(8) Uani ? ? 1.00000 ? ?
N11 .8354(2) .20926(10) .58232(17) .0164(5) Uani ? ? 1.00000 ? ?
N12 .8014(2) .29809(11) .53115(17) .0189(6) Uani ? ? 1.00000 ? ?
C13 .8049(3) .34917(12) .6516(2) .0188(7) Uani ? ? 1.00000 ? ?
N14 .8411(2) .29853(11) .77633(19) .0192(6) Uani ? ? 1.00000 ? ?
C15 .8601(3) .21039(13) .7282(2) .0188(7) Uani ? ? 1.00000 ? ?
N21 .7007(2) .11605(10) .38959(17) .0161(5) Uani ? ? 1.00000 ? ?
N22 .5855(2) .04079(11) .4145(2) .0194(6) Uani ? ? 1.00000 ? ?
C23 .4602(3) .04931(13) .3090(2) .0192(7) Uani ? ? 1.00000 ? ?
N24 .4893(2) .12451(11) .21848(17) .0174(6) Uani ? ? 1.00000 ? ?
C25 .6410(3) .16489(12) .2730(2) .0170(6) Uani ? ? 1.00000 ? ?
H0a .971(6) .154(2) .418(4) .027(9) Uiso ? ? 1.00000 ? ?
H0b .895(4) .080(3) .529(4) .027(9) Uiso ? ? 1.00000 ? ?
H13 .770(5) .416(2) .653(4) .025(8) Uiso ? ? 1.00000 ? ?
H15 .880(5) .157(2) .785(7) .030(12) Uiso ? ? 1.00000 ? ?
H23 .355(5) .006(3) .305(4) .028(9) Uiso ? ? 1.00000 ? ?
H25 .691(5) .220(2) .243(4) .031(9) Uiso ? ? 1.00000 ? ?

loop_
_atom_site_aniso_label
_atom_site_aniso_U_11
_atom_site_aniso_U_22
_atom_site_aniso_U_33
_atom_site_aniso_U_12
_atom_site_aniso_U_13
_atom_site_aniso_U_23
Ag .02388(6) .03096(7) .01100(5) -.00039(4) -.00226(7) -.00271(6)
N .0205(6) .0193(6) .0204(6) -.0005(5) .0025(5) .0050(5)
O1 .0265(8) .0189(6) .0755(16) .0030(6) -.0022(9) .0036(8)
O2 .0483(9) .0302(7) .0297(7) .0100(6) -.0167(11) .0002(9)
O3 .0421(9) .0370(8) .0203(7) -.0109(7) -.0053(6) .0029(6)
C0 .0193(6) .0207(6) .0206(11) .0039(5) -.0058(5) -.0055(5)
N11 .0187(6) .0168(5) .0136(5) .0016(4) -.0033(4) -.0005(4)
N12 .0263(7) .0164(5) .0140(6) .0016(5) -.0033(4) .0009(4)
C13 .0243(8) .0168(6) .0154(7) .0012(5) -.0034(5) -.0013(5)
N14 .0235(6) .0205(6) .0137(6) .0005(5) -.0027(5) -.0019(5)
C15 .0238(7) .0196(7) .0130(6) .0001(5) -.0036(5) .0008(5)
N21 .0188(6) .0151(5) .0144(5) .0006(4) -.0025(4) -.0007(4)
N22 .0239(6) .0171(6) .0171(6) -.0019(5) -.0023(5) .0023(4)
C23 .0217(7) .0192(6) .0167(7) -.0037(6) -.0017(5) .0004(5)
N24 .0206(6) .0201(6) .0115(5) -.0015(5) -.0018(4) .0006(4)
C25 .0194(6) .0178(6) .0137(7) -.0009(5) -.0004(5) .0004(5)

loop_
_atom_sites_solution_primary
?

loop_
_atom_type_symbol
_atom_type_description
_atom_type_oxidation_number
_atom_type_number_in_cell
_atom_type_scat_dispersion_real
_atom_type_scat_dispersion_imag
_atom_type_scat_source
C ? 0 20 .002 .002 'Int Tables Vol IV Tables 2.2B and 2.3.1'
H ? 0 24 0 0 'Int Tables Vol IV Tables 2.2B and 2.3.1'
Ag ? 0 4 -1.085 1.101 'Int Tables Vol IV Tables 2.2B and 2.3.1'
N ? 0 28 .004 .003 'Int Tables Vol IV Tables 2.2B and 2.3.1'
O ? 0 12 .008 .006 'Int Tables Vol IV Tables 2.2B and 2.3.1'

loop_
_diffrn_attenuator_code
_diffrn_attenuator_scale
? ?

loop_
_geom_angle_atom_site_label_1
_geom_angle_atom_site_label_2
_geom_angle_atom_site_label_3
_geom_angle_site_symmetry_1
_geom_angle_site_symmetry_2
_geom_angle_site_symmetry_3
_geom_angle
_geom_angle_publ_flag
O1 Ag N14 . . . 93.68(8) ?
O1 Ag N22 . . '3 655' 102.57(5) ?
O1 Ag O1 . . 4 103.15(6) ?
O1 Ag N24 . . '4 556' 98.07(7) ?
N14 Ag N22 . . '3 655' 93.45(6) ?
N14 Ag O1 . . 4 88.47(7) ?
N14 Ag N24 . . '4 556' 165.50(6) ?
N22 Ag O1 '3 655' . 4 154.03(5) ?
N22 Ag N24 '3 655' . '4 556' 92.26(6) ?
O1 Ag N24 4 . '4 556' 80.63(7) ?
O1 N O2 . . . 119.7(2) ?
O1 N O3 . . . 120.2(2) ?
O2 N O3 . . . 120.09(19) ?
Ag O1 N . . . 107.96(13) ?
Ag O1 Ag . . '4 455' 111.79(7) ?
N O1 Ag . . '4 455' 136.89(15) ?
N11 C0 N21 . . . 111.27(15) ?
N11 C0 H0a . . . 104(2) ?
N11 C0 H0b . . . 108(3) ?
N21 C0 H0a . . . 112(2) ?
N21 C0 H0b . . . 110(2) ?
H0a C0 H0b . . . 111(3) ?
C0 N11 N12 . . . 119.28(15) ?
C0 N11 C15 . . . 129.57(16) ?
N12 N11 C15 . . . 110.49(15) ?
N11 N12 C13 . . . 102.86(14) ?
N12 C13 N14 . . . 113.85(15) ?
N12 C13 H13 . . . 122(2) ?
N14 C13 H13 . . . 123(2) ?
Ag N14 C13 . . . 129.64(12) ?
Ag N14 C15 . . . 126.24(13) ?
C13 N14 C15 . . . 103.96(16) ?
N11 C15 N14 . . . 108.84(16) ?
N11 C15 H15 . . . 124(3) ?
N14 C15 H15 . . . 127(3) ?
C0 N21 N22 . . . 122.15(15) ?
C0 N21 C25 . . . 127.76(15) ?
N22 N21 C25 . . . 110.03(15) ?
N21 N22 C23 . . . 102.67(15) ?
N21 N22 Ag . . '3 644' 138.17(12) ?
C23 N22 Ag . . '3 644' 109.82(12) ?
N22 C23 N24 . . . 113.93(17) ?
N22 C23 H23 . . . 119(2) ?
N24 C23 H23 . . . 126(2) ?
C23 N24 C25 . . . 103.81(15) ?
C23 N24 Ag . . '4 454' 130.23(13) ?
C25 N24 Ag . . '4 454' 123.44(13) ?
N21 C25 N24 . . . 109.56(15) ?
N21 C25 H25 . . . 124(3) ?
N24 C25 H25 . . . 126(3) ?

loop_
_geom_bond_atom_site_label_1
_geom_bond_atom_site_label_2
_geom_bond_site_symmetry_1
_geom_bond_site_symmetry_2
_geom_bond_distance
_geom_bond_publ_flag
Ag O1 . . 2.645(2) ?
Ag N14 . . 2.1628(17) ?
Ag N22 . '3 655' 2.8675(16) ?
Ag O1 . 4 2.8018(19) ?
Ag N24 . '4 556' 2.1640(15) ?
N O1 . . 1.256(2) ?
N O2 . . 1.238(3) ?
N O3 . . 1.250(3) ?
C0 N11 . . 1.456(2) ?
C0 N21 . . 1.446(2) ?
C0 H0a . . .98(4) ?
C0 H0b . . .91(4) ?
N11 N12 . . 1.364(2) ?
N11 C15 . . 1.336(2) ?
N12 C13 . . 1.312(2) ?
C13 N14 . . 1.365(3) ?
C13 H13 . . .98(3) ?
N14 C15 . . 1.331(2) ?
C15 H15 . . .93(4) ?
N21 N22 . . 1.368(2) ?
N21 C25 . . 1.335(2) ?
N22 C23 . . 1.318(3) ?
C23 N24 . . 1.362(2) ?
C23 H23 . . .98(4) ?
N24 C25 . . 1.324(2) ?
C25 H25 . . .90(4) ?

loop_
_geom_hbond_atom_site_label_D
_geom_hbond_atom_site_label_H
_geom_hbond_atom_site_label_A
_geom_hbond_site_symmetry_D
_geom_hbond_site_symmetry_H
_geom_hbond_site_symmetry_A
_geom_hbond_distance_DH
_geom_hbond_distance_HA
_geom_hbond_distance_DA
_geom_hbond_angle_DHA
_geom_hbond_publ_flag
? ? ? ? ? ? ? ? ? ? ?

loop_
_geom_torsion_atom_site_label_1
_geom_torsion_atom_site_label_2
_geom_torsion_atom_site_label_3
_geom_torsion_atom_site_label_4
_geom_torsion_site_symmetry_1
_geom_torsion_site_symmetry_2
_geom_torsion_site_symmetry_3
_geom_torsion_site_symmetry_4
_geom_torsion
_geom_torsion_publ_flag
? ? ? ? ? ? ? ? ? ?
